data_8101505
loop_
_publ_author_name
'Schreuer, J\"urgen'

_publ_section_title
;
Crystal structure of cesium sulfanilate hydrate, CsH2NC6H4SO3 &#x00B7; 
H2O
;
_journal_issue 2
_journal_name_full 'Zeitschrift f\"ur Kristallographie - New Crystal Structures'
_journal_page_first 293
_journal_page_last 294
_journal_volume 214
_journal_year 1999
_chemical_formula_structural 'Cs H2 N C6 H4 S O3 (H2 O)'
_chemical_formula_sum 'C6 H8 Cs N O4 S'
_chemical_formula_weight 323.10
_chemical_name_common 'cesium sulfanilate hydrate'
_space_group_IT_number 4
_symmetry_cell_setting monoclinic
_symmetry_space_group_name_Hall 'P 2yb'
_symmetry_space_group_name_H-M 'P 1 21 1'
_cell_angle_alpha 90.00
_cell_angle_beta 91.52(3)
_cell_angle_gamma 90.00
_cell_formula_units_Z 8
_cell_length_a 7.980(2)
_cell_length_b 23.420(5)
_cell_length_c 10.789(2)
_cell_measurement_temperature 293(2)
_cell_volume 2015.7(8)
_diffrn_ambient_temperature 293(2)
_exptl_crystal_density_diffrn 2.129
_refine_ls_R_factor_obs 0.0278
_refine_ls_wR_factor_obs 0.0653
_cod_original_sg_symbol_H-M 'P 21'
_cod_database_code 8101505

loop_
_symmetry_equiv_pos_as_xyz
'x, y, z'
'-x, y+1/2, -z'

loop_
_atom_site_aniso_label
_atom_site_aniso_U_11
_atom_site_aniso_U_22
_atom_site_aniso_U_33
_atom_site_aniso_U_23
_atom_site_aniso_U_13
_atom_site_aniso_U_12
Cs1 0.0575(2) 0.0757(3) 0.0633(2) 0.0145(2) -0.00352(17) -0.0005(2)
Cs2 0.03983(17) 0.0601(2) 0.0781(3) -0.0055(2) 0.00542(16) -0.00164(17)
Cs3 0.0467(2) 0.0808(3) 0.0790(3) 0.0053(2) 0.00236(18) -0.0038(2)
Cs4 0.0877(3) 0.1088(4) 0.0672(3) -0.0152(3) -0.0112(2) 0.0214(3)
S11 0.0398(7) 0.0477(9) 0.0608(8) 0.0000(7) -0.0044(6) 0.0060(6)
O11 0.063(3) 0.063(3) 0.061(2) -0.011(2) -0.017(2) 0.005(2)
O12 0.074(3) 0.055(3) 0.079(3) 0.005(2) -0.008(2) -0.004(2)
O13 0.049(2) 0.073(3) 0.100(3) -0.029(3) 0.001(2) 0.015(2)
C11 0.035(3) 0.046(3) 0.043(3) 0.005(2) -0.005(2) 0.005(2)
C12 0.042(3) 0.058(4) 0.037(3) 0.005(2) 0.007(2) 0.000(2)
C13 0.057(3) 0.063(4) 0.045(3) 0.007(3) -0.002(3) -0.011(3)
C14 0.038(3) 0.054(4) 0.046(3) -0.002(3) -0.006(2) 0.001(2)
C15 0.046(3) 0.057(4) 0.041(3) 0.000(3) 0.004(2) 0.005(3)
C16 0.042(3) 0.055(4) 0.047(3) 0.010(3) 0.007(2) -0.004(3)
N11 0.076(4) 0.062(4) 0.069(3) -0.013(3) 0.000(3) -0.008(3)
S21 0.0526(8) 0.0523(9) 0.0608(9) 0.0035(7) -0.0015(7) 0.0025(7)
O21 0.068(3) 0.072(3) 0.081(3) 0.016(2) -0.020(2) 0.007(2)
O22 0.074(3) 0.073(3) 0.105(4) 0.017(3) 0.026(3) 0.004(3)
O23 0.112(4) 0.051(3) 0.088(3) -0.012(2) -0.009(3) -0.012(3)
C21 0.038(3) 0.047(3) 0.045(3) -0.006(2) -0.001(2) 0.002(2)
C22 0.041(3) 0.066(4) 0.043(3) -0.006(3) -0.009(2) 0.000(3)
C23 0.044(3) 0.057(4) 0.049(3) -0.008(3) 0.002(2) -0.008(3)
C24 0.049(3) 0.051(4) 0.042(3) -0.011(3) 0.008(2) 0.001(3)
C25 0.047(3) 0.065(4) 0.039(3) -0.006(3) -0.002(2) 0.005(3)
C26 0.043(3) 0.048(3) 0.052(3) -0.012(3) -0.007(2) -0.003(2)
N21 0.074(4) 0.062(4) 0.079(4) 0.006(3) -0.005(3) -0.010(3)
S31 0.0562(9) 0.0796(13) 0.0670(10) 0.0140(9) 0.0133(8) 0.0131(8)
O31 0.083(4) 0.109(5) 0.131(5) 0.014(4) -0.025(4) -0.027(3)
O32 0.061(3) 0.110(5) 0.238(8) -0.052(5) 0.023(4) 0.006(3)
O33 0.199(7) 0.098(5) 0.093(4) 0.032(3) 0.052(5) 0.018(5)
C31 0.046(3) 0.082(5) 0.044(3) 0.006(3) 0.004(2) 0.010(3)
C32 0.058(4) 0.107(6) 0.047(3) 0.015(4) -0.003(3) 0.018(4)
C33 0.057(4) 0.112(6) 0.050(4) -0.020(4) -0.009(3) -0.004(4)
C34 0.044(3) 0.081(5) 0.060(4) -0.011(3) 0.005(3) 0.005(3)
C35 0.061(4) 0.062(4) 0.053(3) 0.009(3) 0.000(3) 0.011(3)
C36 0.045(3) 0.074(4) 0.046(3) 0.007(3) -0.003(3) 0.004(3)
N31 0.089(5) 0.071(4) 0.114(5) -0.025(4) -0.010(4) -0.003(4)
S41 0.0379(7) 0.0567(10) 0.0783(10) 0.0091(8) -0.0017(7) 0.0009(7)
O41 0.078(3) 0.098(4) 0.073(3) 0.028(3) 0.005(2) -0.021(3)
O42 0.068(3) 0.070(3) 0.087(3) -0.014(2) 0.012(2) -0.019(2)
O43 0.044(2) 0.069(3) 0.211(7) 0.034(4) -0.005(3) 0.001(3)
C41 0.038(3) 0.058(4) 0.038(3) -0.003(2) -0.007(2) 0.001(2)
C42 0.043(3) 0.071(4) 0.043(3) 0.001(3) 0.006(2) 0.003(3)
C43 0.051(3) 0.065(4) 0.061(4) -0.020(3) 0.002(3) 0.013(3)
C44 0.050(3) 0.054(4) 0.081(4) -0.002(3) -0.007(3) -0.003(3)
C45 0.047(3) 0.077(5) 0.054(4) 0.013(3) 0.010(3) 0.001(3)
C46 0.039(3) 0.066(4) 0.035(3) 0.003(3) 0.005(2) 0.003(3)
N41 0.105(5) 0.058(4) 0.154(7) 0.003(4) 0.024(5) -0.009(4)
O1W1 0.082(3) 0.141(6) 0.096(4) 0.002(4) 0.001(3) -0.005(4)
O1W2 0.158(6) 0.100(4) 0.061(3) -0.014(3) 0.001(3) 0.015(4)
O1W3 0.115(4) 0.107(5) 0.081(4) 0.001(3) 0.013(3) 0.016(4)
O1W4 0.113(5) 0.269(10) 0.072(4) 0.043(5) -0.008(3) -0.041(6)

loop_
_atom_site_label
_atom_site_type_symbol
_atom_site_fract_x
_atom_site_fract_y
_atom_site_fract_z
_atom_site_U_iso_or_equiv
_atom_site_thermal_displace_type
_atom_site_occupancy
_atom_site_calc_flag
_atom_site_refinement_flags
_atom_site_disorder_assembly
_atom_site_disorder_group
Cs1 Cs 0.22170(5) -0.001015(19) 0.05922(4) 0.06563(12) Uani 1 d . . .
Cs2 Cs 0.28674(4) 0.889870(17) 0.66963(4) 0.05926(11) Uani 1 d . . .
Cs3 Cs 0.71565(5) 0.01706(2) 0.70313(4) 0.06883(13) Uani 1 d . . .
Cs4 Cs 0.18460(7) 0.41141(3) 0.70919(4) 0.08817(17) Uani 1 d . . .
S11 S 0.18430(17) 0.04610(7) 0.68348(14) 0.0495(3) Uani 1 d . . .
O11 O 0.0621(6) 0.05734(19) 0.5839(4) 0.0624(11) Uani 1 d . . .
O12 O 0.1150(6) 0.0087(2) 0.7757(4) 0.0698(12) Uani 1 d . . .
O13 O 0.3408(5) 0.0255(2) 0.6363(5) 0.0740(13) Uani 1 d . . .
C11 C 0.2208(6) 0.1123(2) 0.7563(5) 0.0415(12) Uani 1 d . . .
C12 C 0.3310(7) 0.1507(3) 0.7052(5) 0.0456(13) Uani 1 d . . .
C13 C 0.3470(8) 0.2052(3) 0.7526(5) 0.0550(15) Uani 1 d . . .
C14 C 0.2563(6) 0.2221(3) 0.8546(5) 0.0461(13) Uani 1 d . . .
C15 C 0.1510(7) 0.1821(3) 0.9080(5) 0.0481(14) Uani 1 d . . .
C16 C 0.1321(7) 0.1285(3) 0.8594(5) 0.0478(14) Uani 1 d . . .
N11 N 0.2641(7) 0.2774(3) 0.9002(5) 0.0690(15) Uani 1 d . . .
H15 H 0.3327 0.3049 0.8615 0.119(11) Uiso 1 calc R . .
H16 H 0.2008 0.2877 0.9700 0.119(11) Uiso 1 calc R . .
H11 H 0.377(6) 0.143(2) 0.653(4) 0.028(13) Uiso 1 d . . .
H12 H 0.443(9) 0.236(3) 0.726(6) 0.08(2) Uiso 1 d . . .
H13 H 0.087(8) 0.196(3) 0.983(6) 0.066(18) Uiso 1 d . . .
H14 H 0.077(7) 0.105(2) 0.895(5) 0.049(16) Uiso 1 d . . .
S21 S 0.32062(19) 0.86484(7) 0.27682(14) 0.0553(4) Uani 1 d . . .
O21 O 0.1782(6) 0.8768(2) 0.1954(4) 0.0743(13) Uani 1 d . . .
O22 O 0.4727(6) 0.8559(2) 0.2070(5) 0.0837(15) Uani 1 d . . .
O23 O 0.3476(7) 0.9069(2) 0.3738(5) 0.0840(15) Uani 1 d . . .
C21 C 0.2775(6) 0.8003(2) 0.3513(5) 0.0436(13) Uani 1 d . . .
C22 C 0.1493(7) 0.7639(3) 0.3088(5) 0.0503(14) Uani 1 d . . .
C23 C 0.1282(7) 0.7118(3) 0.3603(5) 0.0500(14) Uani 1 d . . .
C24 C 0.2360(7) 0.6920(3) 0.4542(5) 0.0472(14) Uani 1 d . . .
C25 C 0.3610(7) 0.7288(3) 0.4991(5) 0.0505(14) Uani 1 d . . .
C26 C 0.3829(7) 0.7815(3) 0.4468(5) 0.0478(13) Uani 1 d . . .
N21 N 0.2201(7) 0.6375(2) 0.5011(6) 0.0716(16) Uani 1 d . . .
H25 H 0.1346 0.6129 0.4693 0.119(11) Uiso 1 calc R . .
H26 H 0.2947 0.6246 0.5653 0.119(11) Uiso 1 calc R . .
H21 H 0.076(8) 0.777(3) 0.228(6) 0.071(19) Uiso 1 d . . .
H22 H 0.045(8) 0.684(3) 0.323(6) 0.068(19) Uiso 1 d . . .
H23 H 0.425(6) 0.715(2) 0.569(5) 0.041(14) Uiso 1 d . . .
H24 H 0.475(6) 0.807(2) 0.472(4) 0.031(12) Uiso 1 d . . .
S31 S 0.6910(2) 0.05609(8) 0.06336(16) 0.0674(5) Uani 1 d . . .
O31 O 0.5724(7) 0.0451(3) -0.0404(6) 0.108(2) Uani 1 d . . .
O32 O 0.8437(7) 0.0284(3) 0.0378(9) 0.136(3) Uani 1 d . . .
O33 O 0.6147(11) 0.0392(3) 0.1750(6) 0.129(3) Uani 1 d . . .
C31 C 0.7322(7) 0.1299(3) 0.0684(5) 0.0571(16) Uani 1 d . . .
C32 C 0.8300(10) 0.1548(4) 0.1615(7) 0.071(2) Uani 1 d . . .
C33 C 0.8643(9) 0.2111(4) 0.1658(6) 0.073(2) Uani 1 d . . .
C34 C 0.8059(7) 0.2475(3) 0.0691(6) 0.0616(17) Uani 1 d . . .
C35 C 0.7036(8) 0.2230(3) -0.0231(6) 0.0590(16) Uani 1 d . . .
C36 C 0.6683(7) 0.1663(3) -0.0232(5) 0.0549(15) Uani 1 d . . .
N31 N 0.8450(8) 0.3044(3) 0.0690(7) 0.092(2) Uani 1 d . . .
H35 H 0.8020 0.3284 0.0048 0.119(11) Uiso 1 calc R . .
H36 H 0.9151 0.3198 0.1332 0.119(11) Uiso 1 calc R . .
H31 H 0.859(8) 0.141(3) 0.187(6) 0.050(18) Uiso 1 d . . .
H32 H 0.911(12) 0.234(4) 0.219(9) 0.12(3) Uiso 1 d . . .
H33 H 0.643(8) 0.249(3) -0.087(6) 0.065(18) Uiso 1 d . . .
H34 H 0.593(11) 0.149(4) -0.074(8) 0.11(3) Uiso 1 d . . .
S41 S 0.82121(18) 0.85741(7) 0.64655(16) 0.0577(4) Uani 1 d . . .
O41 O 0.9276(6) 0.8617(2) 0.5406(4) 0.0830(15) Uani 1 d . . .
O42 O 0.9135(6) 0.8741(2) 0.7596(5) 0.0749(14) Uani 1 d . . .
O43 O 0.6658(5) 0.8883(2) 0.6331(7) 0.108(2) Uani 1 d . . .
C41 C 0.7716(6) 0.7852(3) 0.6666(5) 0.0448(13) Uani 1 d . . .
C42 C 0.8319(7) 0.7441(3) 0.5896(5) 0.0523(15) Uani 1 d . . .
C43 C 0.7969(8) 0.6874(3) 0.6103(6) 0.0588(16) Uani 1 d . . .
C44 C 0.6993(8) 0.6710(3) 0.7069(7) 0.0617(17) Uani 1 d . . .
C45 C 0.6360(8) 0.7131(3) 0.7831(6) 0.0589(17) Uani 1 d . . .
C46 C 0.6694(6) 0.7693(3) 0.7648(5) 0.0463(14) Uani 1 d . . .
N41 N 0.6681(10) 0.6141(3) 0.7290(8) 0.106(3) Uani 1 d . . .
H45 H 0.7143 0.5857 0.6771 0.119(11) Uiso 1 calc R . .
H46 H 0.6004 0.6032 0.7962 0.119(11) Uiso 1 calc R . .
H41 H 0.883(7) 0.752(3) 0.518(5) 0.054(16) Uiso 1 d . . .
H42 H 0.844(9) 0.661(3) 0.564(6) 0.08(2) Uiso 1 d . . .
H43 H 0.578(7) 0.709(2) 0.841(5) 0.041(15) Uiso 1 d . . .
H44 H 0.636(9) 0.799(3) 0.812(7) 0.08(2) Uiso 1 d . . .
O1W1 O 0.4543(8) -0.1001(3) -0.0612(6) 0.1062(19) Uani 1 d D . .
H1W1 H 0.569(4) -0.090(4) -0.051(8) 0.124(12) Uiso 1 d D . .
H2W1 H 0.455(11) -0.129(2) 0.001(5) 0.124(12) Uiso 1 d D . .
O1W2 O 0.1293(10) 0.0028(3) 0.3547(5) 0.106(2) Uani 1 d D . .
H1W2 H 0.091(10) 0.011(4) 0.274(3) 0.124(12) Uiso 1 d D . .
H2W2 H 0.091(10) 0.020(3) 0.429(5) 0.124(12) Uiso 1 d D . .
O1W3 O -0.1906(8) -0.0864(3) -0.0136(6) 0.1009(18) Uani 1 d D . .
H1W3 H -0.073(3) -0.084(4) 0.002(9) 0.124(12) Uiso 1 d D . .
H2W3 H -0.161(10) -0.101(4) -0.093(4) 0.124(12) Uiso 1 d D . .
O1W4 O 0.6031(9) 0.0123(5) 0.4240(6) 0.152(3) Uani 1 d D . .
H1W4 H 0.569(10) 0.016(4) 0.508(3) 0.124(12) Uiso 1 d D . .
H2W4 H 0.614(11) 0.016(4) 0.337(2) 0.124(12) Uiso 1 d D . .

loop_
_geom_bond_atom_site_label_1
_geom_bond_atom_site_label_2
_geom_bond_distance
_geom_bond_site_symmetry_2
_geom_bond_publ_flag
Cs1 O32 3.097(6) 1_455 ?
Cs1 O12 3.162(5) 1_554 ?
Cs1 O31 3.211(6) . ?
Cs1 O21 3.239(5) 1_545 ?
Cs1 O1W1 3.263(7) . ?
Cs1 O1W2 3.292(5) . ?
Cs1 O33 3.475(9) . ?
Cs1 N41 3.627(8) 2_646 ?
Cs1 C16 3.779(6) 1_554 ?
Cs1 S31 3.976(2) . ?
Cs1 S21 3.9882(17) 1_545 ?
Cs1 Cs4 4.6252(13) 2_546 ?
Cs1 H1W2 2.58(7) . ?
Cs1 H1W3 3.11(6) . ?
Cs2 O43 3.061(5) . ?
Cs2 O1W1 3.174(6) 1_566 ?
Cs2 O42 3.179(5) 1_455 ?
Cs2 O41 3.221(5) 1_455 ?
Cs2 O13 3.227(5) 1_565 ?
Cs2 O23 3.266(5) . ?
Cs2 O12 3.320(5) 1_565 ?
Cs2 C26 3.593(6) . ?
Cs2 N31 3.636(7) 2_656 ?
Cs2 S11 3.7529(18) 1_565 ?
Cs2 S41 3.7937(18) 1_455 ?
Cs2 Cs3 4.5445(10) 1_565 ?
Cs2 H24 3.28(5) . ?
Cs3 O13 3.065(4) . ?
Cs3 O31 3.092(7) 1_556 ?
Cs3 O1W4 3.121(6) . ?
Cs3 O43 3.131(6) 1_545 ?
Cs3 O11 3.221(5) 1_655 ?
Cs3 O12 3.267(5) 1_655 ?
Cs3 N21 3.625(6) 2_646 ?
Cs3 O32 3.736(9) 1_556 ?
Cs3 O42 3.745(5) 1_545 ?
Cs3 S11 3.8126(17) 1_655 ?
Cs3 S41 3.885(2) 1_545 ?
Cs3 S31 4.003(2) 1_556 ?
Cs3 H1W4 2.38(7) . ?
Cs4 O41 3.048(5) 2_646 ?
Cs4 O22 3.140(6) 2_646 ?
Cs4 O21 3.202(5) 2_546 ?
Cs4 O1W4 3.263(11) 2_656 ?
Cs4 O1W3 3.283(6) 2_556 ?
Cs4 O1W2 3.352(7) 2_556 ?
Cs4 O33 3.603(7) 2_656 ?
Cs4 N11 3.799(6) . ?
Cs4 S41 4.0402(19) 2_646 ?
Cs4 S21 4.0951(19) 2_646 ?
Cs4 Cs1 4.6252(13) 2_556 ?
Cs4 Cs3 5.1703(11) 2_656 ?
S11 O13 1.444(4) . ?
S11 O12 1.446(5) . ?
S11 O11 1.455(4) . ?
S11 C11 1.759(6) . ?
S11 Cs2 3.7530(18) 1_545 ?
S11 Cs3 3.8126(17) 1_455 ?
O11 Cs3 3.221(5) 1_455 ?
O12 Cs1 3.162(5) 1_556 ?
O12 Cs3 3.267(5) 1_455 ?
O12 Cs2 3.320(5) 1_545 ?
O13 Cs2 3.228(5) 1_545 ?
C11 C12 1.382(8) . ?
C11 C16 1.387(8) . ?
C12 C13 1.381(9) . ?
C12 H11 0.71(5) . ?
C13 C14 1.390(8) . ?
C13 H12 1.10(7) . ?
C14 N11 1.385(8) . ?
C14 C15 1.393(8) . ?
C15 C16 1.367(8) . ?
C15 H13 1.01(6) . ?
C16 Cs1 3.779(6) 1_556 ?
C16 H14 0.81(6) . ?
N11 H15 0.9500 . ?
N11 H16 0.9500 . ?
S21 O21 1.445(4) . ?
S21 O23 1.449(5) . ?
S21 O22 1.460(5) . ?
S21 C21 1.750(6) . ?
S21 Cs1 3.9884(17) 1_565 ?
S21 Cs4 4.0951(19) 2_656 ?
O21 Cs4 3.202(5) 2_556 ?
O21 Cs1 3.239(5) 1_565 ?
O22 Cs4 3.139(5) 2_656 ?
C21 C26 1.385(8) . ?
C21 C22 1.400(8) . ?
C22 C23 1.353(9) . ?
C22 H21 1.08(7) . ?
C23 C24 1.391(8) . ?
C23 H22 1.01(7) . ?
C24 N21 1.380(8) . ?
C24 C25 1.395(8) . ?
C25 C26 1.370(9) . ?
C25 H23 0.95(5) . ?
C26 H24 0.97(5) . ?
N21 Cs3 3.625(6) 2_656 ?
N21 H25 0.9500 . ?
N21 H26 0.9500 . ?
S31 O32 1.413(6) . ?
S31 O33 1.420(6) . ?
S31 O31 1.470(6) . ?
S31 C31 1.760(8) . ?
S31 Cs3 4.003(2) 1_554 ?
O31 Cs3 3.092(7) 1_554 ?
O32 Cs1 3.097(6) 1_655 ?
O32 Cs3 3.736(9) 1_554 ?
O33 Cs4 3.603(7) 2_646 ?
C31 C32 1.385(10) . ?
C31 C36 1.392(8) . ?
C32 C33 1.347(12) . ?
C32 H31 0.47(6) . ?
C33 C34 1.416(10) . ?
C33 H32 0.87(10) . ?
C34 N31 1.368(10) . ?
C34 C35 1.394(9) . ?
C35 C36 1.357(9) . ?
C35 H33 1.03(6) . ?
C36 H34 0.90(8) . ?
N31 Cs2 3.636(7) 2_646 ?
N31 H35 0.9500 . ?
N31 H36 0.9500 . ?
S41 O43 1.440(5) . ?
S41 O41 1.445(5) . ?
S41 O42 1.461(5) . ?
S41 C41 1.751(6) . ?
S41 Cs2 3.7937(17) 1_655 ?
S41 Cs3 3.885(2) 1_565 ?
S41 Cs4 4.0401(19) 2_656 ?
O41 Cs4 3.048(5) 2_656 ?
O41 Cs2 3.221(5) 1_655 ?
O42 Cs2 3.179(5) 1_655 ?
O42 Cs3 3.745(5) 1_565 ?
O43 Cs3 3.131(6) 1_565 ?
C41 C42 1.367(8) . ?
C41 C46 1.404(7) . ?
C42 C43 1.376(9) . ?
C42 H41 0.90(6) . ?
C43 C44 1.373(9) . ?
C43 H42 0.88(7) . ?
C44 N41 1.378(10) . ?
C44 C45 1.387(9) . ?
C45 C46 1.360(9) . ?
C45 H43 0.79(5) . ?
C46 H44 0.91(7) . ?
N41 Cs1 3.627(8) 2_656 ?
N41 H45 0.9500 . ?
N41 H46 0.9500 . ?
O1W1 Cs2 3.174(6) 1_544 ?
O1W1 H1W1 0.95(2) . ?
O1W1 H2W1 0.95(2) . ?
O1W2 Cs4 3.352(7) 2_546 ?
O1W2 H1W2 0.94(2) . ?
O1W2 H2W2 0.95(2) . ?
O1W3 Cs4 3.283(6) 2_546 ?
O1W3 H1W3 0.95(2) . ?
O1W3 H2W3 0.96(2) . ?
O1W4 Cs4 3.263(11) 2_646 ?
O1W4 H1W4 0.95(2) . ?
O1W4 H2W4 0.95(2) . ?
